data_4517757
loop_
_publ_author_name
'Wang, Zhihan'
'Scheuring, Mark'
'Mabin, Micah'
'Shahni, Rahul'
'Wang, Zijun D.'
'Ugrinov, Angel'
'Butz, Jonathan'
'Chu, Qianli R.'

_publ_section_title
;
 Renewable Cyclobutane-1,3-dicarboxylic Acid (CBDA) Building Block
 Synthesized from Furfural via Photocyclization
;
_journal_name_full 'ACS Sustainable Chemistry &amp; Engineering'
_journal_paper_doi 10.1021/acssuschemeng.0c00708
_journal_year 2020
_chemical_formula_moiety 'C14 H12 O6'
_chemical_formula_sum 'C14 H12 O6'
_chemical_formula_weight 276.24
_space_group_crystal_system triclinic
_space_group_IT_number 2
_space_group_name_Hall '-P 1'
_space_group_name_H-M_alt 'P -1'
_atom_sites_solution_hydrogens mixed
_audit_creation_date 2020-01-07
_audit_creation_method
;
Olex2 1.2
(compiled 2018.05.29 svn.r3508 for OlexSys, GUI svn.r5506)
;
_cell_angle_alpha 73.144(4)
_cell_angle_beta 68.207(4)
_cell_angle_gamma 86.546(4)
_cell_formula_units_Z 2
_cell_length_a 8.2085(5)
_cell_length_b 8.3297(5)
_cell_length_c 10.3384(6)
_cell_measurement_reflns_used 796
_cell_measurement_temperature 100(2)
_cell_measurement_theta_max 25
_cell_measurement_theta_min 2
_cell_volume 627.27(7)
_computing_molecular_graphics 'Olex2 (Dolomanov et al., 2009)'
_computing_publication_material 'Olex2 (Dolomanov et al., 2009)'
_computing_structure_refinement 'XL (Sheldrick, 2008)'
_diffrn_ambient_temperature 99.99
_diffrn_measured_fraction_theta_full 0.993
_diffrn_measured_fraction_theta_max 0.993
_diffrn_measurement_device_type Bruker
_diffrn_radiation_type MoK\a
_diffrn_radiation_wavelength 0.71073
_diffrn_reflns_av_R_equivalents 0.0192
_diffrn_reflns_av_unetI/netI 0.0213
_diffrn_reflns_Laue_measured_fraction_full 0.993
_diffrn_reflns_Laue_measured_fraction_max 0.993
_diffrn_reflns_limit_h_max 9
_diffrn_reflns_limit_h_min -9
_diffrn_reflns_limit_k_max 9
_diffrn_reflns_limit_k_min -9
_diffrn_reflns_limit_l_max 12
_diffrn_reflns_limit_l_min -11
_diffrn_reflns_number 6182
_diffrn_reflns_point_group_measured_fraction_full 0.993
_diffrn_reflns_point_group_measured_fraction_max 0.993
_diffrn_reflns_theta_full 25.130
_diffrn_reflns_theta_max 25.130
_diffrn_reflns_theta_min 2.861
_exptl_absorpt_coefficient_mu 0.116
_exptl_crystal_colour 'clear colourless'
_exptl_crystal_colour_lustre clear
_exptl_crystal_colour_primary colourless
_exptl_crystal_density_diffrn 1.463
_exptl_crystal_description plate
_exptl_crystal_F_000 288
_exptl_crystal_size_max 0.6
_exptl_crystal_size_mid 0.45
_exptl_crystal_size_min 0.25
_refine_diff_density_max 0.424
_refine_diff_density_min -0.278
_refine_diff_density_rms 0.046
_refine_ls_extinction_method none
_refine_ls_goodness_of_fit_ref 1.084
_refine_ls_hydrogen_treatment mixed
_refine_ls_matrix_type full
_refine_ls_number_parameters 187
_refine_ls_number_reflns 2221
_refine_ls_number_restraints 0
_refine_ls_restrained_S_all 1.084
_refine_ls_R_factor_all 0.0493
_refine_ls_R_factor_gt 0.0433
_refine_ls_shift/su_max 0.000
_refine_ls_shift/su_mean 0.000
_refine_ls_structure_factor_coef Fsqd
_refine_ls_weighting_details 'w=1/[\s^2^(Fo^2^)+(0.0583P)^2^+0.3074P] where P=(Fo^2^+2Fc^2^)/3'
_refine_ls_weighting_scheme calc
_refine_ls_wR_factor_gt 0.1189
_refine_ls_wR_factor_ref 0.1247
_reflns_Friedel_coverage 0.000
_reflns_number_gt 1869
_reflns_number_total 2221
_reflns_threshold_expression 'I > 2\s(I)'
_cod_data_source_file sc0c00708_si_002.cif
_cod_data_source_block cbda_5_0m
_cod_database_code 4517757
_shelx_shelxl_version_number 2018/3
_shelx_space_group_comment
;
The symmetry employed for this shelxl refinement is uniquely defined
by the following loop, which should always be used as a source of
symmetry information in preference to the above space-group names.
They are only intended as comments.
;
_shelx_estimated_absorpt_t_max 0.972
_shelx_estimated_absorpt_t_min 0.934
_olex2_refinement_description
;
1. Fixed Uiso
 At 1.2 times of:
  All C(H) groups
 At 1.5 times of:
  All O(H) groups
2.a Ternary CH refined with riding coordinates:
 C4(H4), C5(H5A), C6(H6), C11(H11)
2.b Aromatic/amide H refined with riding coordinates:
 C1(H1), C2(H2), C8(H8), C9(H9), C10(H10), C13(H13)
;
_olex2_submission_special_instructions 'No special instructions were received'

loop_
_space_group_symop_operation_xyz
'x, y, z'
'-x, -y, -z'

loop_
_atom_site_label
_atom_site_type_symbol
_atom_site_fract_x
_atom_site_fract_y
_atom_site_fract_z
_atom_site_U_iso_or_equiv
_atom_site_adp_type
_atom_site_occupancy
_atom_site_site_symmetry_order
_atom_site_calc_flag
_atom_site_refinement_flags_posn
_atom_site_refinement_flags_adp
_atom_site_refinement_flags_occupancy
_atom_site_disorder_assembly
_atom_site_disorder_group
O1 O -0.06428(15) 0.18302(14) 0.81716(11) 0.0211(3) Uani 1 1 d . . . . .
O2 O 0.27811(17) 0.30679(14) 0.83888(13) 0.0262(3) Uani 1 1 d . . . . .
O3 O 0.28603(16) 0.40522(14) 0.61053(12) 0.0237(3) Uani 1 1 d . . . . .
H3 H 0.259(3) 0.507(3) 0.634(2) 0.036 Uiso 1 1 d R . . . .
O4 O 0.54972(14) -0.18514(14) 0.68202(12) 0.0212(3) Uani 1 1 d . . . . .
O5 O 0.20282(15) -0.40408(14) 0.90282(12) 0.0226(3) Uani 1 1 d . . . . .
H5 H 0.227(3) -0.505(3) 0.876(2) 0.034 Uiso 1 1 d R . . . .
O6 O 0.19764(17) -0.31142(14) 0.67845(13) 0.0268(3) Uani 1 1 d . . . . .
C1 C -0.2217(2) 0.2777(2) 0.67827(19) 0.0245(4) Uani 1 1 d . . . . .
H1 H -0.308296 0.332696 0.643164 0.029 Uiso 1 1 calc R . . . .
C2 C -0.0862(2) 0.18026(19) 0.60923(18) 0.0200(4) Uani 1 1 d . . . . .
H2 H -0.065382 0.157942 0.519521 0.024 Uiso 1 1 calc R . . . .
C3 C 0.00618(19) 0.12624(18) 0.69598(16) 0.0157(3) Uani 1 1 d . . . . .
C4 C 0.16730(19) 0.03207(18) 0.68327(16) 0.0148(3) Uani 1 1 d . . . . .
H4 H 0.206507 -0.006196 0.593717 0.018 Uiso 1 1 calc R . . . .
C5 C 0.32793(19) 0.11799(18) 0.69232(16) 0.0153(3) Uani 1 1 d . . . . .
H5A H 0.436585 0.124567 0.604377 0.018 Uiso 1 1 calc R . . . .
C6 C 0.32826(19) -0.03249(18) 0.82244(16) 0.0148(3) Uani 1 1 d . . . . .
H6 H 0.293681 0.003287 0.912987 0.018 Uiso 1 1 calc R . . . .
C7 C 0.4895(2) -0.12827(18) 0.80293(16) 0.0160(3) Uani 1 1 d . . . . .
C8 C 0.5894(2) -0.1832(2) 0.88314(18) 0.0208(4) Uani 1 1 d . . . . .
H8 H 0.576176 -0.160667 0.971398 0.025 Uiso 1 1 calc R . . . .
C9 C 0.7193(2) -0.2818(2) 0.81003(19) 0.0259(4) Uani 1 1 d . . . . .
H9 H 0.808873 -0.337852 0.840399 0.031 Uiso 1 1 calc R . . . .
C10 C -0.2033(2) 0.2768(2) 0.80136(19) 0.0247(4) Uani 1 1 d . . . . .
H10 H -0.275857 0.332811 0.868572 0.030 Uiso 1 1 calc R . . . .
C11 C 0.16421(19) -0.11614(18) 0.81634(16) 0.0151(3) Uani 1 1 d . . . . .
H11 H 0.056405 -0.117753 0.903706 0.018 Uiso 1 1 calc R . . . .
C12 C 0.2952(2) 0.28527(19) 0.72276(17) 0.0182(4) Uani 1 1 d . . . . .
C13 C 0.6905(2) -0.2800(2) 0.69096(19) 0.0258(4) Uani 1 1 d . . . . .
H13 H 0.757717 -0.336261 0.621997 0.031 Uiso 1 1 calc R . . . .
C14 C 0.1897(2) -0.28621(19) 0.79112(17) 0.0175(4) Uani 1 1 d . . . . .

loop_
_atom_site_aniso_label
_atom_site_aniso_U_11
_atom_site_aniso_U_22
_atom_site_aniso_U_33
_atom_site_aniso_U_23
_atom_site_aniso_U_13
_atom_site_aniso_U_12
O1 0.0279(6) 0.0193(6) 0.0164(6) -0.0065(5) -0.0089(5) 0.0086(5)
O2 0.0481(8) 0.0134(6) 0.0316(7) -0.0096(5) -0.0294(6) 0.0082(5)
O3 0.0398(7) 0.0100(6) 0.0252(6) -0.0039(5) -0.0176(5) 0.0039(5)
O4 0.0280(6) 0.0185(6) 0.0171(6) -0.0064(5) -0.0084(5) 0.0076(5)
O5 0.0357(7) 0.0109(6) 0.0244(6) -0.0044(5) -0.0156(5) 0.0034(5)
O6 0.0484(8) 0.0133(6) 0.0343(7) -0.0106(5) -0.0308(6) 0.0089(5)
C1 0.0197(8) 0.0200(9) 0.0304(9) -0.0001(7) -0.0113(7) 0.0049(6)
C2 0.0231(8) 0.0175(8) 0.0219(8) -0.0042(7) -0.0120(7) 0.0006(6)
C3 0.0203(8) 0.0105(7) 0.0166(8) -0.0046(6) -0.0065(6) 0.0001(6)
C4 0.0208(8) 0.0114(7) 0.0151(8) -0.0050(6) -0.0090(6) 0.0014(6)
C5 0.0189(7) 0.0124(8) 0.0165(8) -0.0039(6) -0.0091(6) 0.0022(6)
C6 0.0205(8) 0.0113(7) 0.0157(7) -0.0053(6) -0.0094(6) 0.0020(6)
C7 0.0213(8) 0.0099(7) 0.0168(8) -0.0032(6) -0.0076(6) 0.0000(6)
C8 0.0229(8) 0.0178(8) 0.0241(9) -0.0035(7) -0.0129(7) -0.0002(6)
C9 0.0185(8) 0.0207(9) 0.0335(10) 0.0003(7) -0.0109(7) 0.0047(7)
C10 0.0217(8) 0.0174(8) 0.0258(9) -0.0039(7) -0.0013(7) 0.0079(6)
C11 0.0183(7) 0.0119(8) 0.0162(8) -0.0035(6) -0.0083(6) 0.0027(6)
C12 0.0206(8) 0.0137(8) 0.0250(9) -0.0057(7) -0.0136(7) 0.0010(6)
C13 0.0224(8) 0.0187(9) 0.0259(9) -0.0039(7) -0.0003(7) 0.0077(7)
C14 0.0194(8) 0.0134(8) 0.0243(8) -0.0048(6) -0.0135(6) 0.0003(6)

loop_
_atom_type_symbol
_atom_type_description
_atom_type_scat_dispersion_real
_atom_type_scat_dispersion_imag
_atom_type_scat_source
C C 0.0033 0.0016 'International Tables Vol C Tables 4.2.6.8 and 6.1.1.4'
H H 0.0000 0.0000 'International Tables Vol C Tables 4.2.6.8 and 6.1.1.4'
O O 0.0106 0.0060 'International Tables Vol C Tables 4.2.6.8 and 6.1.1.4'

loop_
_geom_angle_atom_site_label_1
_geom_angle_atom_site_label_2
_geom_angle_atom_site_label_3
_geom_angle
_geom_angle_site_symmetry_1
_geom_angle_site_symmetry_3
_geom_angle_publ_flag
C10 O1 C3 106.23(12) . . ?
C12 O3 H3 111.0(13) . . ?
C7 O4 C13 106.19(12) . . ?
C14 O5 H5 108.0(13) . . ?
C2 C1 H1 126.5 . . ?
C10 C1 H1 126.5 . . ?
C10 C1 C2 106.90(14) . . ?
C1 C2 H2 126.6 . . ?
C3 C2 C1 106.70(14) . . ?
C3 C2 H2 126.6 . . ?
O1 C3 C4 116.04(13) . . ?
C2 C3 O1 109.82(13) . . ?
C2 C3 C4 134.01(14) . . ?
C3 C4 H4 110.1 . . ?
C3 C4 C5 117.99(12) . . ?
C3 C4 C11 117.71(12) . . ?
C5 C4 H4 110.1 . . ?
C11 C4 H4 110.1 . . ?
C11 C4 C5 89.14(11) . . ?
C4 C5 H5A 111.2 . . ?
C6 C5 C4 90.86(11) . . ?
C6 C5 H5A 111.2 . . ?
C12 C5 C4 115.37(12) . . ?
C12 C5 H5A 111.2 . . ?
C12 C5 C6 115.63(12) . . ?
C5 C6 H6 110.4 . . ?
C5 C6 C11 89.18(11) . . ?
C7 C6 C5 117.32(12) . . ?
C7 C6 H6 110.4 . . ?
C7 C6 C11 117.40(12) . . ?
C11 C6 H6 110.4 . . ?
O4 C7 C6 115.85(13) . . ?
C8 C7 O4 109.88(13) . . ?
C8 C7 C6 134.13(14) . . ?
C7 C8 H8 126.6 . . ?
C7 C8 C9 106.75(15) . . ?
C9 C8 H8 126.6 . . ?
C8 C9 H9 126.6 . . ?
C13 C9 C8 106.76(15) . . ?
C13 C9 H9 126.6 . . ?
O1 C10 H10 124.8 . . ?
C1 C10 O1 110.34(14) . . ?
C1 C10 H10 124.8 . . ?
C4 C11 C6 90.79(11) . . ?
C4 C11 H11 111.1 . . ?
C6 C11 H11 111.1 . . ?
C14 C11 C4 115.64(12) . . ?
C14 C11 C6 115.73(12) . . ?
C14 C11 H11 111.1 . . ?
O2 C12 O3 123.98(14) . . ?
O2 C12 C5 123.61(14) . . ?
O3 C12 C5 112.40(13) . . ?
O4 C13 H13 124.8 . . ?
C9 C13 O4 110.41(14) . . ?
C9 C13 H13 124.8 . . ?
O5 C14 C11 112.92(13) . . ?
O6 C14 O5 123.86(14) . . ?
O6 C14 C11 123.22(14) . . ?

loop_
_geom_bond_atom_site_label_1
_geom_bond_atom_site_label_2
_geom_bond_distance
_geom_bond_site_symmetry_2
_geom_bond_publ_flag
O1 C3 1.3786(17) . ?
O1 C10 1.3772(19) . ?
O2 C12 1.2206(19) . ?
O3 H3 0.94(2) . ?
O3 C12 1.3166(19) . ?
O4 C7 1.3739(18) . ?
O4 C13 1.377(2) . ?
O5 H5 0.94(2) . ?
O5 C14 1.3159(19) . ?
O6 C14 1.2201(19) . ?
C1 H1 0.9500 . ?
C1 C2 1.430(2) . ?
C1 C10 1.334(3) . ?
C2 H2 0.9500 . ?
C2 C3 1.346(2) . ?
C3 C4 1.479(2) . ?
C4 H4 1.0000 . ?
C4 C5 1.582(2) . ?
C4 C11 1.552(2) . ?
C5 H5A 1.0000 . ?
C5 C6 1.551(2) . ?
C5 C12 1.503(2) . ?
C6 H6 1.0000 . ?
C6 C7 1.482(2) . ?
C6 C11 1.583(2) . ?
C7 C8 1.345(2) . ?
C8 H8 0.9500 . ?
C8 C9 1.428(2) . ?
C9 H9 0.9500 . ?
C9 C13 1.333(3) . ?
C10 H10 0.9500 . ?
C11 H11 1.0000 . ?
C11 C14 1.502(2) . ?
C13 H13 0.9500 . ?

loop_
_geom_hbond_atom_site_label_D
_geom_hbond_atom_site_label_H
_geom_hbond_atom_site_label_A
_geom_hbond_distance_DH
_geom_hbond_distance_HA
_geom_hbond_distance_DA
_geom_hbond_angle_DHA
_geom_hbond_site_symmetry_A
_geom_hbond_publ_flag
O3 H3 O6 0.94(2) 1.70(2) 2.6395(15) 177(2) 1_565 yes
O5 H5 O2 0.94(2) 1.72(2) 2.6570(15) 175(2) 1_545 yes

loop_
_geom_torsion_atom_site_label_1
_geom_torsion_atom_site_label_2
_geom_torsion_atom_site_label_3
_geom_torsion_atom_site_label_4
_geom_torsion
_geom_torsion_site_symmetry_1
_geom_torsion_site_symmetry_2
_geom_torsion_site_symmetry_3
_geom_torsion_site_symmetry_4
_geom_torsion_publ_flag
O1 C3 C4 C5 -53.85(18) . . . . ?
O1 C3 C4 C11 51.21(17) . . . . ?
O4 C7 C8 C9 -0.60(18) . . . . ?
C1 C2 C3 O1 0.50(18) . . . . ?
C1 C2 C3 C4 -174.91(16) . . . . ?
C2 C1 C10 O1 -0.48(19) . . . . ?
C2 C3 C4 C5 121.34(18) . . . . ?
C2 C3 C4 C11 -133.60(18) . . . . ?
C3 O1 C10 C1 0.78(18) . . . . ?
C3 C4 C5 C6 122.77(14) . . . . ?
C3 C4 C5 C12 3.70(19) . . . . ?
C3 C4 C11 C6 -122.97(13) . . . . ?
C3 C4 C11 C14 117.80(14) . . . . ?
C4 C5 C6 C7 119.22(13) . . . . ?
C4 C5 C6 C11 -1.50(9) . . . . ?
C4 C5 C12 O2 107.74(17) . . . . ?
C4 C5 C12 O3 -71.90(17) . . . . ?
C4 C11 C14 O5 173.82(12) . . . . ?
C4 C11 C14 O6 -6.0(2) . . . . ?
C5 C4 C11 C6 -1.49(9) . . . . ?
C5 C4 C11 C14 -120.72(13) . . . . ?
C5 C6 C7 O4 -52.58(17) . . . . ?
C5 C6 C7 C8 132.16(18) . . . . ?
C5 C6 C11 C4 1.53(10) . . . . ?
C5 C6 C11 C14 120.67(14) . . . . ?
C6 C5 C12 O2 3.5(2) . . . . ?
C6 C5 C12 O3 -176.13(12) . . . . ?
C6 C7 C8 C9 174.87(16) . . . . ?
C6 C11 C14 O5 69.45(17) . . . . ?
C6 C11 C14 O6 -110.37(17) . . . . ?
C7 O4 C13 C9 -0.63(18) . . . . ?
C7 C6 C11 C4 -119.11(14) . . . . ?
C7 C6 C11 C14 0.03(19) . . . . ?
C7 C8 C9 C13 0.20(19) . . . . ?
C8 C9 C13 O4 0.27(19) . . . . ?
C10 O1 C3 C2 -0.78(17) . . . . ?
C10 O1 C3 C4 175.54(13) . . . . ?
C10 C1 C2 C3 -0.01(19) . . . . ?
C11 C4 C5 C6 1.53(10) . . . . ?
C11 C4 C5 C12 -117.54(14) . . . . ?
C11 C6 C7 O4 51.88(18) . . . . ?
C11 C6 C7 C8 -123.38(18) . . . . ?
C12 C5 C6 C7 -121.94(14) . . . . ?
C12 C5 C6 C11 117.34(13) . . . . ?
C13 O4 C7 C6 -175.63(13) . . . . ?
C13 O4 C7 C8 0.76(17) . . . . ?
